data_4086179
loop_
_publ_author_name
'DeMott, Jessica C.'
'Gu, Weixing'
'McCulloch, Billy J.'
'Herbert, David E.'
'Goshert, Mitchell D.'
'Walensky, Justin R.'
'Zhou, Jia'
'Ozerov, Oleg V.'

_publ_section_title
;
 Silyl--Silylene Interplay in Cationic PSiP Pincer Complexes of Platinum
;
_journal_issue 16
_journal_name_full Organometallics
_journal_page_first 3930
_journal_paper_doi 10.1021/acs.organomet.5b00596
_journal_volume 34
_journal_year 2015
_chemical_formula_moiety 'C33 H48 P2 Pt Si'
_chemical_formula_sum 'C33 H48 P2 Pt Si'
_chemical_formula_weight 729.83
_chemical_name_systematic
; 
 ? 
;
_space_group_IT_number 19
_symmetry_cell_setting orthorhombic
_symmetry_space_group_name_Hall 'P 2ac 2ab'
_symmetry_space_group_name_H-M 'P 21 21 21'
_atom_sites_solution_hydrogens geom
_atom_sites_solution_primary direct
_atom_sites_solution_secondary difmap
_audit_creation_method SHELXL-97
_cell_angle_alpha 90.00
_cell_angle_beta 90.00
_cell_angle_gamma 90.00
_cell_formula_units_Z 4
_cell_length_a 8.1860(4)
_cell_length_b 17.9079(9)
_cell_length_c 21.7954(11)
_cell_measurement_reflns_used 9897
_cell_measurement_temperature 110(2)
_cell_measurement_theta_max 29.03
_cell_measurement_theta_min 2.46
_cell_volume 3195.1(3)
_computing_cell_refinement 'Bruker SMART'
_computing_data_collection 'Bruker SMART'
_computing_data_reduction 'Bruker SAINT'
_computing_molecular_graphics 'Bruker SHELXTL'
_computing_publication_material 'Bruker SHELXTL'
_computing_structure_refinement 'SHELXL-97 (Sheldrick, 2008)'
_computing_structure_solution 'SHELXS-97 (Sheldrick, 2008)'
_diffrn_ambient_temperature 110(2)
_diffrn_measured_fraction_theta_full 1.000
_diffrn_measured_fraction_theta_max 1.000
_diffrn_measurement_device_type 'CCD area detector'
_diffrn_measurement_method 'phi and omega scans'
_diffrn_radiation_monochromator graphite
_diffrn_radiation_source 'normal-focus sealed tube'
_diffrn_radiation_type MoK\a
_diffrn_radiation_wavelength 0.71073
_diffrn_reflns_av_R_equivalents 0.0454
_diffrn_reflns_av_sigmaI/netI 0.0413
_diffrn_reflns_limit_h_max 10
_diffrn_reflns_limit_h_min -10
_diffrn_reflns_limit_k_max 23
_diffrn_reflns_limit_k_min -23
_diffrn_reflns_limit_l_max 28
_diffrn_reflns_limit_l_min -28
_diffrn_reflns_number 37585
_diffrn_reflns_theta_full 27.50
_diffrn_reflns_theta_max 27.50
_diffrn_reflns_theta_min 1.87
_exptl_absorpt_coefficient_mu 4.549
_exptl_absorpt_correction_T_max 0.7459
_exptl_absorpt_correction_T_min 0.6254
_exptl_absorpt_correction_type multi-scan
_exptl_absorpt_process_details SADABS
_exptl_crystal_density_diffrn 1.517
_exptl_crystal_density_method 'not measured'
_exptl_crystal_description block
_exptl_crystal_F_000 1472
_exptl_crystal_size_max 0.17
_exptl_crystal_size_mid 0.12
_exptl_crystal_size_min 0.10
_refine_diff_density_max 0.920
_refine_diff_density_min -0.441
_refine_diff_density_rms 0.070
_refine_ls_abs_structure_details 'Flack H D (1983), Acta Cryst. A39, 876-881'
_refine_ls_abs_structure_Flack -0.001(3)
_refine_ls_extinction_method none
_refine_ls_goodness_of_fit_ref 0.908
_refine_ls_hydrogen_treatment mixed
_refine_ls_matrix_type full
_refine_ls_number_parameters 348
_refine_ls_number_reflns 7341
_refine_ls_number_restraints 0
_refine_ls_restrained_S_all 0.908
_refine_ls_R_factor_all 0.0204
_refine_ls_R_factor_gt 0.0188
_refine_ls_shift/su_max 0.003
_refine_ls_shift/su_mean 0.000
_refine_ls_structure_factor_coef Fsqd
_refine_ls_weighting_details 'calc w=1/[\s^2^(Fo^2^)+(0.0000P)^2^+0.0000P] where P=(Fo^2^+2Fc^2^)/3'
_refine_ls_weighting_scheme calc
_refine_ls_wR_factor_gt 0.0387
_refine_ls_wR_factor_ref 0.0392
_reflns_number_gt 7024
_reflns_number_total 7341
_reflns_threshold_expression >2sigma(I)
_cod_data_source_file om5b00596_si_003.cif
_cod_data_source_block 7
_cod_depositor_comments
;
The following automatic conversions were performed:

'_symmetry_cell_setting' value 'Orthorhombic' changed to
'orthorhombic' according to
/usr/data/users/saulius/crontab/automatic-downloads/rss-feeds/ACS/lib/dictionaries/cif_core.dic
dictionary named 'cif_core.dic' version 2.4.2 from 2011-04-26.

Automatic conversion script
Id: cif_fix_values 3271 2015-04-21 07:52:19Z andrius 

 Adding full bibliography for 4086177--4086181.cif.
;
_cod_original_sg_symbol_H-M P2(1)2(1)2(1)
_cod_database_code 4086179

loop_
_symmetry_equiv_pos_as_xyz
'x, y, z'
'-x+1/2, -y, z+1/2'
'-x, y+1/2, -z+1/2'
'x+1/2, -y+1/2, -z'

loop_
_atom_site_label
_atom_site_type_symbol
_atom_site_fract_x
_atom_site_fract_y
_atom_site_fract_z
_atom_site_U_iso_or_equiv
_atom_site_adp_type
_atom_site_occupancy
_atom_site_symmetry_multiplicity
_atom_site_calc_flag
_atom_site_refinement_flags
C1 C -0.0851(4) -0.07265(17) 1.07843(13) 0.0218(7) Uani 1 1 d .
C2 C -0.1283(5) -0.12739(18) 1.12109(15) 0.0326(8) Uani 1 1 d .
H2 H -0.1873 -0.1701 1.1078 0.039 Uiso 1 1 calc R
C3 C -0.0869(5) -0.12059(18) 1.18249(14) 0.0357(9) Uani 1 1 d .
H3 H -0.1125 -0.1596 1.2105 0.043 Uiso 1 1 calc R
C4 C -0.0084(4) -0.05707(17) 1.20291(14) 0.0307(8) Uani 1 1 d .
H4 H 0.0198 -0.0522 1.2450 0.037 Uiso 1 1 calc R
C5 C 0.0292(4) -0.00033(15) 1.16189(13) 0.0264(7) Uani 1 1 d .
H5 H 0.0778 0.0445 1.1764 0.032 Uiso 1 1 calc R
C6 C -0.0039(3) -0.00862(16) 1.09910(12) 0.0187(6) Uani 1 1 d .
C7 C -0.1337(4) -0.16373(16) 0.95246(14) 0.0243(7) Uani 1 1 d .
C8 C -0.2232(5) -0.22768(18) 0.96973(16) 0.0326(8) Uani 1 1 d .
H8 H -0.2839 -0.2272 1.0069 0.039 Uiso 1 1 calc R
C9 C -0.2243(5) -0.29136(19) 0.93342(17) 0.0416(10) Uani 1 1 d .
H9 H -0.2827 -0.3345 0.9463 0.050 Uiso 1 1 calc R
C10 C -0.1401(6) -0.29175(19) 0.87859(17) 0.0451(11) Uani 1 1 d .
H10 H -0.1406 -0.3354 0.8538 0.054 Uiso 1 1 calc R
C11 C -0.0549(5) -0.22936(17) 0.85926(15) 0.0372(9) Uani 1 1 d .
H11 H 0.0008 -0.2300 0.8210 0.045 Uiso 1 1 calc R
C12 C -0.0507(5) -0.16500(15) 0.89612(14) 0.0266(7) Uani 1 1 d .
C13 C 0.1536(4) 0.10009(16) 0.89313(13) 0.0174(6) Uani 1 1 d .
C14 C 0.0492(4) 0.15216(15) 0.86371(12) 0.0185(6) Uani 1 1 d .
C15 C 0.1102(4) 0.20978(16) 0.82787(13) 0.0222(7) Uani 1 1 d .
H15 H 0.0364 0.2436 0.8090 0.027 Uiso 1 1 calc R
C16 C 0.2767(4) 0.21902(17) 0.81905(13) 0.0233(7) Uani 1 1 d .
C17 C 0.3804(4) 0.16976(17) 0.84745(13) 0.0232(7) Uani 1 1 d .
H17 H 0.4949 0.1755 0.8422 0.028 Uiso 1 1 calc R
C18 C 0.3218(4) 0.11091(17) 0.88423(13) 0.0190(6) Uani 1 1 d .
C19 C -0.1352(4) 0.14597(17) 0.86966(14) 0.0228(7) Uani 1 1 d .
H19A H -0.1786 0.1918 0.8881 0.034 Uiso 1 1 calc R
H19B H -0.1626 0.1032 0.8958 0.034 Uiso 1 1 calc R
H19C H -0.1836 0.1389 0.8289 0.034 Uiso 1 1 calc R
C20 C 0.3407(5) 0.28224(19) 0.78001(15) 0.0371(9) Uani 1 1 d .
H20A H 0.4584 0.2880 0.7869 0.056 Uiso 1 1 calc R
H20B H 0.2847 0.3286 0.7912 0.056 Uiso 1 1 calc R
H20C H 0.3207 0.2711 0.7366 0.056 Uiso 1 1 calc R
C21 C 0.4486(4) 0.06089(17) 0.91294(13) 0.0245(7) Uani 1 1 d .
H21A H 0.3943 0.0209 0.9359 0.037 Uiso 1 1 calc R
H21B H 0.5170 0.0902 0.9409 0.037 Uiso 1 1 calc R
H21C H 0.5171 0.0391 0.8807 0.037 Uiso 1 1 calc R
C22 C -0.0449(4) 0.14728(14) 1.06248(13) 0.0199(6) Uani 1 1 d .
H22 H -0.0184 0.1588 1.1063 0.024 Uiso 1 1 calc R
C23 C -0.2292(4) 0.13556(17) 1.05785(17) 0.0290(7) Uani 1 1 d .
H23A H -0.2858 0.1808 1.0716 0.043 Uiso 1 1 calc R
H23B H -0.2614 0.0934 1.0838 0.043 Uiso 1 1 calc R
H23C H -0.2587 0.1250 1.0152 0.043 Uiso 1 1 calc R
C24 C 0.0120(4) 0.21292(16) 1.02353(14) 0.0265(8) Uani 1 1 d .
H24A H -0.0129 0.2031 0.9803 0.040 Uiso 1 1 calc R
H24B H 0.1301 0.2195 1.0285 0.040 Uiso 1 1 calc R
H24C H -0.0446 0.2584 1.0367 0.040 Uiso 1 1 calc R
C25 C 0.2821(3) 0.07840(16) 1.05995(14) 0.0206(6) Uani 1 1 d .
H25 H 0.3297 0.1032 1.0229 0.025 Uiso 1 1 calc R
C26 C 0.3201(4) 0.13006(18) 1.11420(14) 0.0273(7) Uani 1 1 d .
H26A H 0.2922 0.1047 1.1527 0.041 Uiso 1 1 calc R
H26B H 0.2556 0.1760 1.1105 0.041 Uiso 1 1 calc R
H26C H 0.4366 0.1425 1.1141 0.041 Uiso 1 1 calc R
C27 C 0.3732(4) 0.00445(16) 1.06703(13) 0.0261(7) Uani 1 1 d .
H27A H 0.4911 0.0135 1.0654 0.039 Uiso 1 1 calc R
H27B H 0.3418 -0.0294 1.0337 0.039 Uiso 1 1 calc R
H27C H 0.3450 -0.0182 1.1066 0.039 Uiso 1 1 calc R
C28 C -0.0523(4) -0.06289(16) 0.79510(13) 0.0234(7) Uani 1 1 d .
H28 H -0.0392 -0.1100 0.7710 0.028 Uiso 1 1 calc R
C29 C -0.2342(4) -0.0504(2) 0.80437(15) 0.0325(8) Uani 1 1 d .
H29A H -0.2512 -0.0051 0.8288 0.049 Uiso 1 1 calc R
H29B H -0.2813 -0.0933 0.8259 0.049 Uiso 1 1 calc R
H29C H -0.2875 -0.0446 0.7644 0.049 Uiso 1 1 calc R
C30 C 0.0259(4) 0.00020(15) 0.75795(13) 0.0303(7) Uani 1 1 d .
H30A H -0.0249 0.0026 0.7173 0.045 Uiso 1 1 calc R
H30B H 0.1432 -0.0094 0.7535 0.045 Uiso 1 1 calc R
H30C H 0.0095 0.0478 0.7793 0.045 Uiso 1 1 calc R
C31 C 0.2625(4) -0.09989(18) 0.85276(14) 0.0249(7) Uani 1 1 d .
H31 H 0.3181 -0.0513 0.8442 0.030 Uiso 1 1 calc R
C32 C 0.3463(4) -0.13306(19) 0.90934(15) 0.0333(8) Uani 1 1 d .
H32A H 0.3034 -0.1833 0.9171 0.050 Uiso 1 1 calc R
H32B H 0.3249 -0.1012 0.9450 0.050 Uiso 1 1 calc R
H32C H 0.4643 -0.1359 0.9021 0.050 Uiso 1 1 calc R
C33 C 0.2953(5) -0.1499(2) 0.79752(15) 0.0383(9) Uani 1 1 d .
H33A H 0.4122 -0.1493 0.7880 0.057 Uiso 1 1 calc R
H33B H 0.2335 -0.1314 0.7621 0.057 Uiso 1 1 calc R
H33C H 0.2611 -0.2010 0.8069 0.057 Uiso 1 1 calc R
P1 P 0.06363(9) 0.06053(4) 1.04146(3) 0.01615(16) Uani 1 1 d .
P4 P 0.04667(11) -0.07750(4) 0.87034(3) 0.01933(15) Uani 1 1 d .
Pt1 Pt 0.037900(14) 0.012228(6) 0.944775(5) 0.01494(3) Uani 1 1 d .
Si1 Si -0.13625(11) -0.07081(5) 0.99296(4) 0.02046(18) Uani 1 1 d .
H1 H -0.302(3) -0.0541(17) 0.9902(13) 0.025 Uiso 1 1 d .

loop_
_atom_site_aniso_label
_atom_site_aniso_U_11
_atom_site_aniso_U_22
_atom_site_aniso_U_33
_atom_site_aniso_U_23
_atom_site_aniso_U_13
_atom_site_aniso_U_12
C1 0.0307(19) 0.0163(15) 0.0184(15) 0.0000(12) 0.0067(13) -0.0008(13)
C2 0.055(2) 0.0175(16) 0.0255(18) 0.0001(13) 0.0112(17) -0.0090(16)
C3 0.058(3) 0.0262(18) 0.0225(17) 0.0077(14) 0.0068(16) -0.0030(16)
C4 0.045(2) 0.0320(18) 0.0147(15) 0.0020(12) 0.0033(14) 0.0026(15)
C5 0.0311(15) 0.0245(18) 0.0235(15) -0.0016(12) 0.0014(15) -0.0028(16)
C6 0.0195(16) 0.0194(14) 0.0172(13) -0.0002(12) 0.0036(10) 0.0024(11)
C7 0.0320(18) 0.0188(15) 0.0223(17) 0.0005(13) 0.0012(15) -0.0038(13)
C8 0.045(2) 0.0246(18) 0.0277(18) 0.0031(14) -0.0021(16) -0.0098(16)
C9 0.066(3) 0.0209(18) 0.037(2) 0.0012(16) -0.008(2) -0.0142(17)
C10 0.082(3) 0.0176(18) 0.036(2) -0.0094(15) -0.003(2) -0.0087(19)
C11 0.061(3) 0.0249(17) 0.0255(17) -0.0058(13) 0.0025(19) 0.0012(19)
C12 0.0380(19) 0.0159(14) 0.0259(16) -0.0022(12) -0.0035(17) -0.0013(15)
C13 0.0216(16) 0.0155(15) 0.0150(14) -0.0047(11) -0.0008(12) -0.0004(12)
C14 0.0211(15) 0.0157(14) 0.0187(15) -0.0015(11) 0.0001(14) -0.0004(14)
C15 0.0300(17) 0.0178(15) 0.0188(15) 0.0005(12) -0.0033(14) 0.0050(13)
C16 0.0327(19) 0.0231(17) 0.0140(15) 0.0001(12) 0.0017(13) -0.0086(14)
C17 0.0194(16) 0.0302(17) 0.0199(16) -0.0027(13) 0.0066(13) -0.0078(14)
C18 0.0188(16) 0.0249(17) 0.0134(15) -0.0032(12) 0.0021(12) -0.0009(13)
C19 0.0225(17) 0.0217(17) 0.0243(17) 0.0004(13) -0.0006(14) 0.0052(14)
C20 0.045(2) 0.039(2) 0.0268(19) 0.0101(16) -0.0019(17) -0.0183(18)
C21 0.0211(16) 0.0305(17) 0.0219(15) 0.0003(12) 0.0031(14) 0.0034(15)
C22 0.0232(15) 0.0175(13) 0.0189(14) -0.0048(11) 0.0066(15) 0.0026(13)
C23 0.0270(17) 0.0254(17) 0.0346(18) -0.0051(17) 0.0016(17) 0.0063(13)
C24 0.038(2) 0.0167(15) 0.0253(16) -0.0020(12) 0.0045(14) -0.0006(13)
C25 0.0210(15) 0.0236(15) 0.0171(15) -0.0030(14) 0.0011(14) 0.0010(12)
C26 0.0245(18) 0.0282(18) 0.0293(18) -0.0077(14) 0.0026(14) -0.0040(14)
C27 0.0223(15) 0.0303(18) 0.0257(16) -0.0034(13) -0.0023(12) 0.0033(13)
C28 0.0304(18) 0.0212(15) 0.0186(14) -0.0037(11) -0.0055(15) 0.0041(15)
C29 0.031(2) 0.034(2) 0.0323(19) -0.0058(15) -0.0030(16) 0.0046(16)
C30 0.0452(19) 0.0286(19) 0.0171(14) 0.0006(12) 0.0015(14) 0.0066(17)
C31 0.0265(18) 0.0262(17) 0.0219(17) -0.0031(13) 0.0013(14) 0.0077(14)
C32 0.036(2) 0.033(2) 0.0302(19) -0.0009(15) -0.0060(16) 0.0116(16)
C33 0.037(2) 0.052(2) 0.0261(19) -0.0108(17) 0.0007(16) 0.0168(19)
P1 0.0180(4) 0.0139(3) 0.0165(4) -0.0010(3) 0.0026(3) -0.0012(3)
P4 0.0260(4) 0.0167(4) 0.0153(4) -0.0022(3) 0.0014(4) 0.0018(4)
Pt1 0.01730(5) 0.01284(5) 0.01466(5) -0.00028(4) 0.00225(5) -0.00046(4)
Si1 0.0261(5) 0.0162(4) 0.0191(4) -0.0004(3) 0.0026(4) -0.0050(4)

loop_
_atom_type_symbol
_atom_type_description
_atom_type_scat_dispersion_real
_atom_type_scat_dispersion_imag
_atom_type_scat_source
C C 0.0033 0.0016 'International Tables Vol C Tables 4.2.6.8 and 6.1.1.4'
H H 0.0000 0.0000 'International Tables Vol C Tables 4.2.6.8 and 6.1.1.4'
Si Si 0.0817 0.0704 'International Tables Vol C Tables 4.2.6.8 and 6.1.1.4'
P P 0.1023 0.0942 'International Tables Vol C Tables 4.2.6.8 and 6.1.1.4'
Pt Pt -1.7033 8.3905 'International Tables Vol C Tables 4.2.6.8 and 6.1.1.4'

loop_
_geom_angle_atom_site_label_1
_geom_angle_atom_site_label_2
_geom_angle_atom_site_label_3
_geom_angle
C2 C1 C6 118.8(3)
C2 C1 Si1 127.3(2)
C6 C1 Si1 113.8(2)
C3 C2 C1 121.3(3)
C3 C2 H2 119.4
C1 C2 H2 119.4
C4 C3 C2 119.8(3)
C4 C3 H3 120.1
C2 C3 H3 120.1
C3 C4 C5 119.9(3)
C3 C4 H4 120.0
C5 C4 H4 120.0
C4 C5 C6 120.5(3)
C4 C5 H5 119.7
C6 C5 H5 119.7
C1 C6 C5 119.5(3)
C1 C6 P1 118.2(2)
C5 C6 P1 122.3(2)
C12 C7 C8 118.1(3)
C12 C7 Si1 115.4(2)
C8 C7 Si1 125.9(3)
C9 C8 C7 121.2(3)
C9 C8 H8 119.4
C7 C8 H8 119.4
C10 C9 C8 119.7(3)
C10 C9 H9 120.2
C8 C9 H9 120.2
C9 C10 C11 120.8(3)
C9 C10 H10 119.6
C11 C10 H10 119.6
C10 C11 C12 120.1(3)
C10 C11 H11 120.0
C12 C11 H11 120.0
C7 C12 C11 120.1(3)
C7 C12 P4 117.5(2)
C11 C12 P4 122.2(3)
C18 C13 C14 116.0(3)
C18 C13 Pt1 127.2(2)
C14 C13 Pt1 116.8(2)
C15 C14 C13 121.8(3)
C15 C14 C19 117.4(3)
C13 C14 C19 120.8(3)
C16 C15 C14 121.4(3)
C16 C15 H15 119.3
C14 C15 H15 119.3
C17 C16 C15 118.0(3)
C17 C16 C20 121.4(3)
C15 C16 C20 120.6(3)
C16 C17 C18 121.8(3)
C16 C17 H17 119.1
C18 C17 H17 119.1
C13 C18 C17 121.1(3)
C13 C18 C21 122.4(3)
C17 C18 C21 116.5(3)
C14 C19 H19A 109.5
C14 C19 H19B 109.5
H19A C19 H19B 109.5
C14 C19 H19C 109.5
H19A C19 H19C 109.5
H19B C19 H19C 109.5
C16 C20 H20A 109.5
C16 C20 H20B 109.5
H20A C20 H20B 109.5
C16 C20 H20C 109.5
H20A C20 H20C 109.5
H20B C20 H20C 109.5
C18 C21 H21A 109.5
C18 C21 H21B 109.5
H21A C21 H21B 109.5
C18 C21 H21C 109.5
H21A C21 H21C 109.5
H21B C21 H21C 109.5
C24 C22 C23 111.8(3)
C24 C22 P1 111.3(2)
C23 C22 P1 110.07(19)
C24 C22 H22 107.8
C23 C22 H22 107.8
P1 C22 H22 107.8
C22 C23 H23A 109.5
C22 C23 H23B 109.5
H23A C23 H23B 109.5
C22 C23 H23C 109.5
H23A C23 H23C 109.5
H23B C23 H23C 109.5
C22 C24 H24A 109.5
C22 C24 H24B 109.5
H24A C24 H24B 109.5
C22 C24 H24C 109.5
H24A C24 H24C 109.5
H24B C24 H24C 109.5
C27 C25 C26 110.3(2)
C27 C25 P1 109.99(19)
C26 C25 P1 117.7(2)
C27 C25 H25 106.0
C26 C25 H25 106.0
P1 C25 H25 106.0
C25 C26 H26A 109.5
C25 C26 H26B 109.5
H26A C26 H26B 109.5
C25 C26 H26C 109.5
H26A C26 H26C 109.5
H26B C26 H26C 109.5
C25 C27 H27A 109.5
C25 C27 H27B 109.5
H27A C27 H27B 109.5
C25 C27 H27C 109.5
H27A C27 H27C 109.5
H27B C27 H27C 109.5
C29 C28 C30 111.8(3)
C29 C28 P4 109.4(2)
C30 C28 P4 113.0(2)
C29 C28 H28 107.4
C30 C28 H28 107.4
P4 C28 H28 107.4
C28 C29 H29A 109.5
C28 C29 H29B 109.5
H29A C29 H29B 109.5
C28 C29 H29C 109.5
H29A C29 H29C 109.5
H29B C29 H29C 109.5
C28 C30 H30A 109.5
C28 C30 H30B 109.5
H30A C30 H30B 109.5
C28 C30 H30C 109.5
H30A C30 H30C 109.5
H30B C30 H30C 109.5
C33 C31 C32 109.2(3)
C33 C31 P4 117.3(2)
C32 C31 P4 110.2(2)
C33 C31 H31 106.5
C32 C31 H31 106.5
P4 C31 H31 106.5
C31 C32 H32A 109.5
C31 C32 H32B 109.5
H32A C32 H32B 109.5
C31 C32 H32C 109.5
H32A C32 H32C 109.5
H32B C32 H32C 109.5
C31 C33 H33A 109.5
C31 C33 H33B 109.5
H33A C33 H33B 109.5
C31 C33 H33C 109.5
H33A C33 H33C 109.5
H33B C33 H33C 109.5
C22 P1 C6 104.54(12)
C22 P1 C25 105.30(13)
C6 P1 C25 104.79(13)
C22 P1 Pt1 120.14(10)
C6 P1 Pt1 110.19(9)
C25 P1 Pt1 110.66(10)
C12 P4 C28 101.59(15)
C12 P4 C31 106.94(15)
C28 P4 C31 105.39(14)
C12 P4 Pt1 111.56(10)
C28 P4 Pt1 121.12(10)
C31 P4 Pt1 109.22(11)
C13 Pt1 P4 97.40(8)
C13 Pt1 P1 99.48(8)
P4 Pt1 P1 156.52(3)
C13 Pt1 Si1 168.02(8)
P4 Pt1 Si1 83.66(3)
P1 Pt1 Si1 83.20(3)
C7 Si1 C1 116.07(14)
C7 Si1 Pt1 110.40(10)
C1 Si1 Pt1 108.60(10)
C7 Si1 H1 100.3(12)
C1 Si1 H1 105.1(11)
Pt1 Si1 H1 116.4(12)

loop_
_geom_bond_atom_site_label_1
_geom_bond_atom_site_label_2
_geom_bond_distance
C1 C2 1.397(4)
C1 C6 1.400(4)
C1 Si1 1.910(3)
C2 C3 1.386(4)
C2 H2 0.9500
C3 C4 1.380(5)
C3 H3 0.9500
C4 C5 1.388(4)
C4 H4 0.9500
C5 C6 1.403(4)
C5 H5 0.9500
C6 P1 1.848(3)
C7 C12 1.404(4)
C7 C8 1.411(4)
C7 Si1 1.884(3)
C8 C9 1.388(5)
C8 H8 0.9500
C9 C10 1.380(5)
C9 H9 0.9500
C10 C11 1.383(5)
C10 H10 0.9500
C11 C12 1.405(4)
C11 H11 0.9500
C12 P4 1.846(3)
C13 C18 1.403(4)
C13 C14 1.418(4)
C13 Pt1 2.154(3)
C14 C15 1.387(4)
C14 C19 1.520(4)
C15 C16 1.386(5)
C15 H15 0.9500
C16 C17 1.372(4)
C16 C20 1.510(4)
C17 C18 1.408(4)
C17 H17 0.9500
C18 C21 1.507(4)
C19 H19A 0.9800
C19 H19B 0.9800
C19 H19C 0.9800
C20 H20A 0.9800
C20 H20B 0.9800
C20 H20C 0.9800
C21 H21A 0.9800
C21 H21B 0.9800
C21 H21C 0.9800
C22 C24 1.523(4)
C22 C23 1.527(4)
C22 P1 1.847(3)
C22 H22 1.0000
C23 H23A 0.9800
C23 H23B 0.9800
C23 H23C 0.9800
C24 H24A 0.9800
C24 H24B 0.9800
C24 H24C 0.9800
C25 C27 1.527(4)
C25 C26 1.533(4)
C25 P1 1.861(3)
C25 H25 1.0000
C26 H26A 0.9800
C26 H26B 0.9800
C26 H26C 0.9800
C27 H27A 0.9800
C27 H27B 0.9800
C27 H27C 0.9800
C28 C29 1.519(4)
C28 C30 1.530(4)
C28 P4 1.848(3)
C28 H28 1.0000
C29 H29A 0.9800
C29 H29B 0.9800
C29 H29C 0.9800
C30 H30A 0.9800
C30 H30B 0.9800
C30 H30C 0.9800
C31 C33 1.524(4)
C31 C32 1.531(4)
C31 P4 1.852(3)
C31 H31 1.0000
C32 H32A 0.9800
C32 H32B 0.9800
C32 H32C 0.9800
C33 H33A 0.9800
C33 H33B 0.9800
C33 H33C 0.9800
P1 Pt1 2.2877(7)
P4 Pt1 2.2845(7)
Pt1 Si1 2.3122(8)
Si1 H1 1.39(3)
